data_4509913
loop_
_publ_author_name
'Harriss, Bethany I.'
'Vella-Zarb, Liana'
'Wilson, Claire'
'Evans, Ivana Radosavljevic'

_publ_section_title
;
 Furosemide Cocrystals: Structures, Hydrogen Bonding, and Implications for
 Properties
;
_journal_issue 2
_journal_name_full 'Crystal Growth &amp; Design'
_journal_page_first 783
_journal_paper_doi 10.1021/cg401662d
_journal_volume 14
_journal_year 2014
_chemical_formula_moiety 'C12 H11 Cl N2 O5 S, C6 H6 N2 O1'
_chemical_formula_sum 'C18 H17 Cl N4 O6 S'
_chemical_formula_weight 452.88
_space_group_IT_number 14
_symmetry_cell_setting monoclinic
_symmetry_space_group_name_Hall '-P 2yn'
_symmetry_space_group_name_H-M 'P 1 21/n 1'
_atom_sites_solution_hydrogens difmap
_atom_sites_solution_primary direct
_cell_angle_alpha 90
_cell_angle_beta 100.016(2)
_cell_angle_gamma 90
_cell_formula_units_Z 4
_cell_length_a 12.8613(15)
_cell_length_b 5.3305(6)
_cell_length_c 29.105(3)
_cell_measurement_reflns_used 0
_cell_measurement_temperature 100
_cell_measurement_theta_max 0
_cell_measurement_theta_min 0
_cell_volume 1964.9(4)
_diffrn_ambient_temperature 100
_diffrn_measured_fraction_theta_full 0.999
_diffrn_measured_fraction_theta_max 0.999
_diffrn_measurement_device Serial
_diffrn_measurement_device_type Unknown
_diffrn_measurement_method \w/2\q
_diffrn_radiation_monochromator graphite
_diffrn_radiation_type 'Mo K\a'
_diffrn_radiation_wavelength 0.71073
_diffrn_reflns_av_R_equivalents 0.047
_diffrn_reflns_limit_h_max 15
_diffrn_reflns_limit_h_min -15
_diffrn_reflns_limit_k_max 6
_diffrn_reflns_limit_k_min -6
_diffrn_reflns_limit_l_max 34
_diffrn_reflns_limit_l_min -34
_diffrn_reflns_number 14218
_diffrn_reflns_theta_full 24.982
_diffrn_reflns_theta_max 24.982
_diffrn_reflns_theta_min 1.421
_diffrn_standards_number 0
_exptl_absorpt_coefficient_mu 0.346
_exptl_absorpt_correction_type none
_exptl_crystal_colour colourless
_exptl_crystal_density_diffrn 1.531
_exptl_crystal_density_method 'not measured'
_exptl_crystal_description plate
_exptl_crystal_F_000 936
_exptl_crystal_size_max 0.09
_exptl_crystal_size_mid 0.07
_exptl_crystal_size_min 0.03
_refine_diff_density_max 0.43
_refine_diff_density_min -0.46
_refine_ls_extinction_method None
_refine_ls_goodness_of_fit_ref 0.9191
_refine_ls_hydrogen_treatment mixed
_refine_ls_matrix_type full
_refine_ls_number_parameters 291
_refine_ls_number_reflns 3448
_refine_ls_number_restraints 0
_refine_ls_R_factor_all 0.0553
_refine_ls_R_factor_gt 0.0374
_refine_ls_shift/su_max 0.0014541
_refine_ls_shift/su_mean 0.0000419
_refine_ls_structure_factor_coef Fsqd
_refine_ls_weighting_details
;
 Method,  Chebychev polynomial, (Watkin, 1994, Prince, 1982) 
 [weight] = 1.0/[A~0~*T~0~(x)+A~1~*T~1~(x) ... +A~n-1~]*T~n-1~(x)] 
 where A~i~ are the Chebychev coefficients listed below and x= Fcalc/Fmax 
 Method = Robust Weighting (Prince, 1982) 
 W = [weight] * [1-(deltaF/6*sigmaF)^2^]^2^ 
 A~i~ are: 
 21.7 30.0 14.7 3.75 
;
_refine_ls_weighting_scheme calc
_refine_ls_wR_factor_all 0.0814
_refine_ls_wR_factor_gt 0.0731
_refine_ls_wR_factor_ref 0.0814
_reflns_limit_h_max 14
_reflns_limit_h_min -15
_reflns_limit_k_max 6
_reflns_limit_k_min 0
_reflns_limit_l_max 34
_reflns_limit_l_min 0
_reflns_number_gt 2705
_reflns_number_total 3460
_reflns_threshold_expression I>2.0\s(I)
_cod_data_source_file cg401662d_si_003.cif
_cod_data_source_block global
_cod_original_cell_volume 1965.0(4)
_cod_original_sg_symbol_H-M 'P 1 21/n 1 '
_cod_original_formula_sum 'C18 H17 Cl1 N4 O6 S1'
_cod_database_code 4509913

loop_
_symmetry_equiv_pos_as_xyz
x,y,z
-x,-y,-z
-x+1/2,y+1/2,-z+1/2
x+1/2,-y+1/2,z+1/2

loop_
_atom_site_label
_atom_site_type_symbol
_atom_site_fract_x
_atom_site_fract_y
_atom_site_fract_z
_atom_site_U_iso_or_equiv
_atom_site_occupancy
_atom_site_adp_type
_atom_site_refinement_flags_posn
Cl1 Cl 0.31316(5) 0.59002(13) 0.70748(2) 0.0243 1.0000 Uani .
C2 C 0.39385(19) 0.7647(5) 0.67789(8) 0.0186 1.0000 Uani .
C3 C 0.35241(18) 0.9539(5) 0.64674(8) 0.0170 1.0000 Uani .
S4 S 0.21778(5) 1.03631(12) 0.63712(2) 0.0181 1.0000 Uani .
O5 O 0.20437(13) 1.2364(4) 0.60365(6) 0.0239 1.0000 Uani .
O6 O 0.18552(13) 1.0742(4) 0.68132(6) 0.0236 1.0000 Uani .
N7 N 0.14858(17) 0.8035(5) 0.61254(8) 0.0222 1.0000 Uani .
H71 H 0.151(2) 0.669(7) 0.6292(11) 0.035(9) 1.0000 Uiso .
H72 H 0.161(2) 0.767(7) 0.5851(12) 0.039(9) 1.0000 Uiso .
C8 C 0.42095(18) 1.0857(5) 0.62386(8) 0.0175 1.0000 Uani .
C9 C 0.52868(18) 1.0363(5) 0.63130(8) 0.0161 1.0000 Uani .
C10 C 0.59858(19) 1.1869(5) 0.60650(8) 0.0181 1.0000 Uani .
O11 O 0.69525(13) 1.1681(3) 0.61476(6) 0.0216 1.0000 Uani .
O12 O 0.54919(14) 1.3455(4) 0.57559(6) 0.0241 1.0000 Uani .
H121 H 0.596(3) 1.447(9) 0.5645(15) 0.087(15) 1.0000 Uiso .
C13 C 0.57043(18) 0.8438(5) 0.66317(8) 0.0172 1.0000 Uani .
C14 C 0.49948(18) 0.7091(5) 0.68595(8) 0.0187 1.0000 Uani .
H141 H 0.5253 0.5786 0.7071 0.0221 1.0000 Uiso R
N15 N 0.67491(15) 0.7891(4) 0.67195(7) 0.0207 1.0000 Uani .
C16 C 0.72079(18) 0.5924(5) 0.70378(8) 0.0190 1.0000 Uani .
C17 C 0.83562(18) 0.5672(5) 0.70293(8) 0.0191 1.0000 Uani .
O18 O 0.89659(14) 0.7713(4) 0.71742(7) 0.0320 1.0000 Uani .
C19 C 0.9987(2) 0.7049(6) 0.71323(10) 0.0326 1.0000 Uani .
C20 C 1.0017(2) 0.4732(5) 0.69714(9) 0.0251 1.0000 Uani .
C21 C 0.8956(2) 0.3838(5) 0.69002(9) 0.0246 1.0000 Uani .
H211 H 0.8719 0.2235 0.6783 0.0291 1.0000 Uiso R
H201 H 1.0622 0.3842 0.6915 0.0305 1.0000 Uiso R
H191 H 1.0584 0.8113 0.7207 0.0387 1.0000 Uiso R
H162 H 0.7112 0.6333 0.7345 0.0230 1.0000 Uiso R
H161 H 0.6866 0.4378 0.6947 0.0230 1.0000 Uiso R
H151 H 0.7207 0.8847 0.6565 0.0253 1.0000 Uiso R
H81 H 0.3935 1.2136 0.6024 0.0205 1.0000 Uiso R
O22 O 0.87413(13) 0.3493(3) 0.48210(6) 0.0225 1.0000 Uani .
C23 C 0.90273(18) 0.2118(5) 0.51620(8) 0.0178 1.0000 Uani .
N24 N 0.99582(17) 0.2380(5) 0.54362(8) 0.0231 1.0000 Uani .
H241 H 1.039(2) 0.350(6) 0.5369(10) 0.033(9) 1.0000 Uiso .
H242 H 1.017(2) 0.140(6) 0.5662(10) 0.021(8) 1.0000 Uiso .
C25 C 0.82997(19) 0.0086(5) 0.52774(8) 0.0179 1.0000 Uani .
C26 C 0.85858(19) -0.1724(5) 0.56180(8) 0.0201 1.0000 Uani .
C27 C 0.78490(19) -0.3486(5) 0.56985(9) 0.0216 1.0000 Uani .
N28 N 0.68628(16) -0.3528(4) 0.54611(7) 0.0213 1.0000 Uani .
C29 C 0.6586(2) -0.1795(5) 0.51276(9) 0.0251 1.0000 Uani .
C30 C 0.7275(2) 0.0030(5) 0.50280(9) 0.0232 1.0000 Uani .
H301 H 0.7051 0.1240 0.4792 0.0276 1.0000 Uiso R
H291 H 0.5890 -0.1825 0.4953 0.0300 1.0000 Uiso R
H271 H 0.8053 -0.4720 0.5932 0.0266 1.0000 Uiso R
H261 H 0.9280 -0.1752 0.5794 0.0239 1.0000 Uiso R

loop_
_atom_site_aniso_label
_atom_site_aniso_U_11
_atom_site_aniso_U_22
_atom_site_aniso_U_33
_atom_site_aniso_U_23
_atom_site_aniso_U_13
_atom_site_aniso_U_12
Cl1 0.0161(3) 0.0324(4) 0.0252(3) 0.0105(3) 0.0060(2) -0.0023(3)
C2 0.0190(12) 0.0225(13) 0.0160(12) 0.0000(11) 0.0081(9) -0.0024(11)
C3 0.0134(11) 0.0206(13) 0.0174(11) -0.0028(10) 0.0038(9) 0.0002(10)
S4 0.0134(3) 0.0212(3) 0.0197(3) -0.0001(3) 0.0034(2) 0.0007(2)
O5 0.0166(9) 0.0248(10) 0.0292(10) 0.0053(8) 0.0014(7) 0.0026(8)
O6 0.0169(8) 0.0320(11) 0.0236(9) -0.0036(8) 0.0082(7) 0.0001(8)
N7 0.0204(11) 0.0253(13) 0.0207(12) 0.0015(11) 0.0026(9) -0.0022(10)
C8 0.0186(12) 0.0180(13) 0.0154(11) 0.0000(10) 0.0018(9) -0.0015(10)
C9 0.0140(11) 0.0197(13) 0.0149(11) -0.0011(10) 0.0037(9) -0.0015(10)
C10 0.0207(13) 0.0189(13) 0.0147(11) -0.0022(10) 0.0033(9) -0.0010(11)
O11 0.0165(9) 0.0246(10) 0.0245(9) 0.0027(8) 0.0058(7) -0.0017(8)
O12 0.0181(9) 0.0289(11) 0.0249(9) 0.0107(8) 0.0027(7) -0.0022(8)
C13 0.0156(11) 0.0211(13) 0.0154(11) -0.0023(10) 0.0042(9) -0.0003(10)
C14 0.0151(11) 0.0224(13) 0.0185(12) 0.0042(11) 0.0024(9) 0.0006(10)
N15 0.0137(10) 0.0243(12) 0.0256(11) 0.0081(10) 0.0080(8) 0.0024(9)
C16 0.0144(11) 0.0226(14) 0.0205(12) 0.0004(11) 0.0046(9) -0.0004(10)
C17 0.0174(12) 0.0230(14) 0.0166(11) 0.0015(11) 0.0026(9) -0.0005(11)
O18 0.0212(9) 0.0306(11) 0.0466(12) -0.0159(10) 0.0125(8) -0.0055(9)
C19 0.0127(12) 0.0416(18) 0.0453(17) -0.0118(15) 0.0095(12) -0.0057(12)
C20 0.0181(12) 0.0313(16) 0.0268(13) 0.0022(12) 0.0071(10) 0.0040(12)
C21 0.0206(13) 0.0214(14) 0.0318(14) -0.0012(12) 0.0051(11) 0.0027(11)
O22 0.0216(9) 0.0247(10) 0.0206(9) 0.0032(8) 0.0021(7) -0.0052(8)
C23 0.0178(12) 0.0189(13) 0.0183(12) -0.0020(11) 0.0075(10) -0.0001(10)
N24 0.0203(12) 0.0244(13) 0.0241(12) 0.0044(10) 0.0022(9) -0.0042(10)
C25 0.0199(12) 0.0198(13) 0.0152(11) -0.0037(10) 0.0060(9) -0.0020(10)
C26 0.0181(12) 0.0230(14) 0.0201(12) 0.0003(11) 0.0053(10) 0.0019(11)
C27 0.0241(13) 0.0217(14) 0.0207(12) 0.0024(11) 0.0081(10) 0.0008(11)
N28 0.0208(11) 0.0223(12) 0.0221(11) -0.0002(9) 0.0071(9) -0.0041(9)
C29 0.0190(13) 0.0322(16) 0.0241(13) 0.0005(12) 0.0042(10) -0.0044(12)
C30 0.0227(13) 0.0278(15) 0.0190(12) 0.0045(11) 0.0033(10) -0.0043(11)

loop_
_atom_type_symbol
_atom_type_scat_dispersion_real
_atom_type_scat_dispersion_imag
_atom_type_scat_Cromer_Mann_a1
_atom_type_scat_Cromer_Mann_b1
_atom_type_scat_Cromer_Mann_a2
_atom_type_scat_Cromer_Mann_b2
_atom_type_scat_Cromer_Mann_a3
_atom_type_scat_Cromer_Mann_b3
_atom_type_scat_Cromer_Mann_a4
_atom_type_scat_Cromer_Mann_b4
_atom_type_scat_Cromer_Mann_c
_atom_type_scat_source
C 0.0033 0.0016 2.3100 20.8439 1.0200 10.2075 1.5886 0.5687 0.8650 51.6512 0.2156 'International Tables Vol C 4.2.6.8 and 6.1.1.4'
H 0.0000 0.0000 0.4930 10.5109 0.3229 26.1257 0.1402 3.1424 0.0408 57.7998 0.0030 'International Tables Vol C 4.2.6.8 and 6.1.1.4'
N 0.0061 0.0033 12.2126 0.0057 3.1322 9.8933 2.0125 28.9975 1.1663 0.5826 -11.5290 'International Tables Vol C 4.2.6.8 and 6.1.1.4'
O 0.0106 0.0060 3.0485 13.2771 2.2868 5.7011 1.5463 0.3239 0.8670 32.9089 0.2508 'International Tables Vol C 4.2.6.8 and 6.1.1.4'
S 0.1246 0.1234 6.9053 1.4679 5.2034 22.2151 1.4379 0.2536 1.5863 56.1720 0.8669 'International Tables Vol C 4.2.6.8 and 6.1.1.4'
Cl 0.1484 0.1585 11.4604 0.0104 7.1964 1.1662 6.2556 18.5194 1.6455 47.7784 -9.5574 'International Tables Vol C 4.2.6.8 and 6.1.1.4'

loop_
_geom_angle_atom_site_label_1
_geom_angle_atom_site_label_2
_geom_angle_atom_site_label_3
_geom_angle
_geom_angle_publ_flag
Cl1 C2 C3 121.11(18) yes
Cl1 C2 C14 117.42(19) yes
C3 C2 C14 121.5(2) yes
C2 C3 S4 122.44(18) yes
C2 C3 C8 118.4(2) yes
S4 C3 C8 119.17(19) yes
C3 S4 O5 106.99(11) yes
C3 S4 O6 108.82(11) yes
O5 S4 O6 119.04(11) yes
C3 S4 N7 109.19(12) yes
O5 S4 N7 106.14(12) yes
O6 S4 N7 106.37(12) yes
S4 N7 H71 115(2) no
S4 N7 H72 114(2) no
H71 N7 H72 110(3) no
C3 C8 C9 122.0(2) yes
C3 C8 H81 119.0 no
C9 C8 H81 119.0 no
C8 C9 C10 119.6(2) yes
C8 C9 C13 119.4(2) yes
C10 C9 C13 121.0(2) yes
C9 C10 O11 122.6(2) yes
C9 C10 O12 114.8(2) yes
O11 C10 O12 122.6(2) yes
C10 O12 H121 111(3) no
C9 C13 C14 118.1(2) yes
C9 C13 N15 121.8(2) yes
C14 C13 N15 120.1(2) yes
C13 C14 C2 120.8(2) yes
C13 C14 H141 119.7 no
C2 C14 H141 119.6 no
C13 N15 C16 123.7(2) yes
C13 N15 H151 118.2 no
C16 N15 H151 118.2 no
N15 C16 C17 110.4(2) yes
N15 C16 H162 109.2 no
C17 C16 H162 109.2 no
N15 C16 H161 109.3 no
C17 C16 H161 109.3 no
H162 C16 H161 109.5 no
C16 C17 O18 116.2(2) yes
C16 C17 C21 133.9(2) yes
O18 C17 C21 109.9(2) yes
C17 O18 C19 105.8(2) yes
O18 C19 C20 110.9(2) yes
O18 C19 H191 124.7 no
C20 C19 H191 124.5 no
C19 C20 C21 106.1(2) yes
C19 C20 H201 127.1 no
C21 C20 H201 126.9 no
C20 C21 C17 107.4(2) yes
C20 C21 H211 126.3 no
C17 C21 H211 126.3 no
O22 C23 N24 122.1(2) yes
O22 C23 C25 119.7(2) yes
N24 C23 C25 118.2(2) yes
C23 N24 H241 119(2) no
C23 N24 H242 122.5(19) no
H241 N24 H242 118(3) no
C23 C25 C26 124.2(2) yes
C23 C25 C30 117.9(2) yes
C26 C25 C30 117.9(2) yes
C25 C26 C27 119.3(2) yes
C25 C26 H261 120.4 no
C27 C26 H261 120.4 no
C26 C27 N28 122.7(2) yes
C26 C27 H271 118.6 no
N28 C27 H271 118.6 no
C27 N28 C29 118.1(2) yes
N28 C29 C30 122.5(2) yes
N28 C29 H291 118.8 no
C30 C29 H291 118.7 no
C25 C30 C29 119.4(2) yes
C25 C30 H301 120.3 no
C29 C30 H301 120.3 no

loop_
_geom_bond_atom_site_label_1
_geom_bond_atom_site_label_2
_geom_bond_distance
_geom_bond_publ_flag
Cl1 C2 1.731(2) yes
C2 C3 1.398(4) yes
C2 C14 1.370(3) yes
C3 S4 1.761(2) yes
C3 C8 1.385(3) yes
S4 O5 1.4342(19) yes
S4 O6 1.4331(17) yes
S4 N7 1.619(2) yes
N7 H71 0.86(3) no
N7 H72 0.86(3) no
C8 C9 1.390(3) yes
C8 H81 0.950 no
C9 C10 1.483(3) yes
C9 C13 1.424(3) yes
C10 O11 1.229(3) yes
C10 O12 1.315(3) yes
O12 H121 0.91(5) no
C13 C14 1.413(3) yes
C13 N15 1.355(3) yes
C14 H141 0.950 no
N15 C16 1.455(3) yes
N15 H151 0.950 no
C16 C17 1.487(3) yes
C16 H162 0.950 no
C16 H161 0.950 no
C17 O18 1.364(3) yes
C17 C21 1.339(4) yes
O18 C19 1.385(3) yes
C19 C20 1.324(4) yes
C19 H191 0.950 no
C20 C21 1.426(4) yes
C20 H201 0.950 no
C21 H211 0.950 no
O22 C23 1.237(3) yes
C23 N24 1.326(3) yes
C23 C25 1.507(3) yes
N24 H241 0.86(3) no
N24 H242 0.85(3) no
C25 C26 1.386(4) yes
C25 C30 1.390(3) yes
C26 C27 1.383(4) yes
C26 H261 0.950 no
C27 N28 1.335(3) yes
C27 H271 0.950 no
N28 C29 1.342(3) yes
C29 C30 1.380(4) yes
C29 H291 0.950 no
C30 H301 0.950 no

loop_
_geom_hbond_atom_site_label_D
_geom_hbond_atom_site_label_H
_geom_hbond_atom_site_label_A
_geom_hbond_site_symmetry_A
_geom_hbond_angle_DHA
_geom_hbond_distance_DH
_geom_hbond_distance_HA
_geom_hbond_distance_DA
_geom_hbond_publ_flag
O12 H121 N28 1_575 177(4) 0.91(5) 1.73(5) 2.638(4) yes
N7 H72 O22 2_666 156(3) 0.86(3) 2.03(3) 2.838(4) yes
N24 H241 O22 2_766 172(3) 0.86(3) 2.08(3) 2.938(4) yes
